data_1562658
loop_
_publ_author_name
'Nfor, Emmanuel N.'
'Majoumo-Mbe, Felicite'
'Ndifon, Peter T.'
'Duke, Emmanuel O.'
'Mainsah, Evans N.'
'Offiong, Offiong E.'
'Eno, Ededet A.'

_publ_section_title
;
 Synthesis, crystal structure, and magnetic properties of
 bis(aqua)[\m-(terepthalato-\ko,\ko&#x2032;)]copper(II)monohydrate
 [Cu(C8O4)(OH2)2]&#x00B7;H2O
;
_journal_name_full 'Journal of Solid State Chemistry'
_journal_page_first 133
_journal_page_last 136
_journal_paper_doi 10.1016/j.jssc.2013.02.020
_journal_volume 201
_journal_year 2013
_chemical_formula_sum 'C16 H16 Cu2 O12'
_chemical_formula_weight 527.37
_space_group_IT_number 60
_space_group_name_Hall '-P 2a 2n'
_space_group_name_H-M_alt 'P n c a'
_symmetry_cell_setting orthorhombic
_symmetry_space_group_name_H-M 'P n c a'
_atom_sites_solution_hydrogens geom
_atom_sites_solution_primary direct
_atom_sites_solution_secondary difmap
_cell_angle_alpha 90.00
_cell_angle_beta 90.00
_cell_angle_gamma 90.00
_cell_formula_units_Z 2
_cell_length_a 6.2960(2)
_cell_length_b 6.8703(2)
_cell_length_c 22.9826(8)
_cell_measurement_temperature 293(2)
_cell_volume 994.12(6)
_computing_structure_refinement 'SHELXL-97 (Sheldrick, 1997)'
_diffrn_ambient_temperature 293(2)
_diffrn_measured_fraction_theta_full 0.993
_diffrn_measured_fraction_theta_max 0.993
_diffrn_radiation_monochromator graphite
_diffrn_radiation_source 'fine-focus sealed tube'
_diffrn_radiation_type MoK\a
_diffrn_radiation_wavelength 0.71073
_diffrn_reflns_av_R_equivalents 0.0399
_diffrn_reflns_av_sigmaI/netI 0.0300
_diffrn_reflns_limit_h_max 8
_diffrn_reflns_limit_h_min -8
_diffrn_reflns_limit_k_max 8
_diffrn_reflns_limit_k_min -8
_diffrn_reflns_limit_l_max 29
_diffrn_reflns_limit_l_min -25
_diffrn_reflns_number 4791
_diffrn_reflns_theta_full 27.48
_diffrn_reflns_theta_max 27.48
_diffrn_reflns_theta_min 1.77
_exptl_absorpt_coefficient_mu 2.202
_exptl_crystal_density_diffrn 1.762
_exptl_crystal_density_method 'not measured'
_exptl_crystal_F_000 532
_refine_diff_density_max 11.602
_refine_diff_density_min -1.170
_refine_diff_density_rms 0.509
_refine_ls_extinction_coef 0.07(2)
_refine_ls_extinction_expression Fc^*^=kFc[1+0.001xFc^2^\l^3^/sin(2\q)]^-1/4^
_refine_ls_extinction_method SHELXL
_refine_ls_goodness_of_fit_ref 2.239
_refine_ls_hydrogen_treatment mixed
_refine_ls_matrix_type full
_refine_ls_number_parameters 84
_refine_ls_number_reflns 1135
_refine_ls_number_restraints 0
_refine_ls_restrained_S_all 2.239
_refine_ls_R_factor_all 0.1590
_refine_ls_R_factor_gt 0.1464
_refine_ls_shift/su_max 0.904
_refine_ls_shift/su_mean 0.011
_refine_ls_structure_factor_coef Fsqd
_refine_ls_weighting_details 'calc w=1/[\s^2^(Fo^2^)+(0.2000P)^2^+0.0000P] where P=(Fo^2^+2Fc^2^)/3'
_refine_ls_weighting_scheme calc
_refine_ls_wR_factor_gt 0.4624
_refine_ls_wR_factor_ref 0.4784
_reflns_number_gt 887
_reflns_number_total 1135
_reflns_threshold_expression >2sigma(I)
_cod_data_source_file JSSC-2013-201-133.cif
_cod_data_source_block ic12953
_cod_original_sg_symbol_H-M Pnca
_cod_database_code 1562658

loop_
_symmetry_equiv_pos_as_xyz
'x, y, z'
'-x+1/2, -y, z'
'x+1/2, -y+1/2, -z+1/2'
'-x, y+1/2, -z+1/2'
'-x, -y, -z'
'x-1/2, y, -z'
'-x-1/2, y-1/2, z-1/2'
'x, -y-1/2, z-1/2'

loop_
_atom_site_label
_atom_site_type_symbol
_atom_site_fract_x
_atom_site_fract_y
_atom_site_fract_z
_atom_site_U_iso_or_equiv
_atom_site_adp_type
_atom_site_occupancy
_atom_site_symmetry_multiplicity
_atom_site_calc_flag
_atom_site_refinement_flags
_atom_site_disorder_assembly
_atom_site_disorder_group
C1 C 0.7500 0.0000 0.1056(6) 0.018(3) Uani 1 2 d S . .
C2 C 0.7500 0.0000 0.1682(6) 0.029(3) Uani 1 2 d S . .
C4 C 0.9247(14) -0.0686(11) 0.2614(4) 0.028(2) Uani 1 1 d . . .
C3 C 0.9265(12) -0.0592(13) 0.2018(4) 0.0240(19) Uani 1 1 d . . .
C5 C 0.7500 0.0000 0.2894(5) 0.020(3) Uani 1 2 d S . .
C6 C 1.2500 0.5000 0.1418(6) 0.028(3) Uani 1 2 d S . .
O2 O 1.3947(9) 0.5970(8) 0.1169(2) 0.0344(19) Uiso 1 1 d . . .
H2 H 1.048(11) -0.107(9) 0.184(3) 0.001(14) Uiso 1 1 d . . .
H3 H 1.067(11) -0.120(9) 0.277(3) 0.000(14) Uiso 1 1 d . . .
H1B H 1.201(15) 0.297(14) -0.006(4) 0.001(18) Uiso 1 1 d . . .
H1A H 1.175(15) 0.238(14) 0.046(5) 0.02(3) Uiso 1 1 d . . .
Cu1 Cu 1.0000 0.0000 0.0000 0.0203(12) Uani 1 2 d S . .
O1 O 0.9331(16) -0.0266(8) 0.0811(3) 0.036(2) Uani 1 1 d . . .
OW O 1.1969(11) 0.2184(9) 0.0198(3) 0.0222(17) Uani 1 1 d . . .

loop_
_atom_site_aniso_label
_atom_site_aniso_U_11
_atom_site_aniso_U_22
_atom_site_aniso_U_33
_atom_site_aniso_U_23
_atom_site_aniso_U_13
_atom_site_aniso_U_12
C1 0.015(5) 0.014(5) 0.025(6) 0.000 0.000 -0.005(3)
C2 0.022(6) 0.029(7) 0.036(8) 0.000 0.000 0.000(4)
C4 0.030(5) 0.023(4) 0.032(5) 0.002(3) -0.001(4) 0.001(4)
C3 0.019(4) 0.037(4) 0.016(4) 0.007(3) 0.006(3) 0.003(4)
C5 0.018(5) 0.022(6) 0.021(7) 0.000 0.000 -0.002(3)
C6 0.019(5) 0.053(9) 0.011(6) 0.000 0.000 0.005(4)
Cu1 0.0193(16) 0.0290(17) 0.0124(16) -0.0018(4) 0.0029(4) -0.0032(5)
O1 0.040(4) 0.049(4) 0.020(4) -0.001(3) 0.002(4) 0.007(3)
OW 0.028(3) 0.028(3) 0.011(4) -0.005(3) 0.005(3) 0.000(2)

loop_
_atom_type_symbol
_atom_type_description
_atom_type_scat_dispersion_real
_atom_type_scat_dispersion_imag
_atom_type_scat_source
C C 0.0033 0.0016 'International Tables Vol C Tables 4.2.6.8 and 6.1.1.4'
H H 0.0000 0.0000 'International Tables Vol C Tables 4.2.6.8 and 6.1.1.4'
O O 0.0106 0.0060 'International Tables Vol C Tables 4.2.6.8 and 6.1.1.4'
Cu Cu 0.3201 1.2651 'International Tables Vol C Tables 4.2.6.8 and 6.1.1.4'

loop_
_geom_angle_atom_site_label_1
_geom_angle_atom_site_label_2
_geom_angle_atom_site_label_3
_geom_angle
_geom_angle_site_symmetry_1
_geom_angle_site_symmetry_3
O1 C1 O1 128.5(13) 2_655 .
O1 C1 C2 115.7(7) 2_655 .
O1 C1 C2 115.7(7) . .
C3 C2 C3 113.8(12) 2_655 .
C3 C2 C1 123.1(6) 2_655 .
C3 C2 C1 123.1(6) . .
C5 C4 C3 117.6(8) . .
C4 C3 C2 123.5(8) . .
C4 C5 C4 123.5(12) 2_655 .
C4 C5 C6 118.3(6) 2_655 3_455
C4 C5 C6 118.3(6) . 3_455
O2 C6 O2 126.2(12) 2_765 .
O2 C6 C5 116.9(6) 2_765 3
O2 C6 C5 116.9(6) . 3
O1 Cu1 O1 180.0(7) 5_755 .
O1 Cu1 OW 89.2(3) 5_755 5_755
O1 Cu1 OW 90.8(3) . 5_755
O1 Cu1 OW 90.8(3) 5_755 .
O1 Cu1 OW 89.2(3) . .
OW Cu1 OW 180.0(4) 5_755 .
C1 O1 Cu1 127.1(8) . .

loop_
_geom_bond_atom_site_label_1
_geom_bond_atom_site_label_2
_geom_bond_distance
_geom_bond_site_symmetry_2
C1 O1 1.296(11) 2_655
C1 O1 1.296(11) .
C1 C2 1.439(19) .
C2 C3 1.412(11) 2_655
C2 C3 1.412(11) .
C4 C5 1.358(10) .
C4 C3 1.372(12) .
C5 C4 1.358(10) 2_655
C5 C6 1.581(17) 3_455
C6 O2 1.266(8) 2_765
C6 O2 1.266(8) .
C6 C5 1.581(17) 3
Cu1 O1 1.920(7) 5_755
Cu1 O1 1.920(7) .
Cu1 OW 1.999(6) 5_755
Cu1 OW 1.999(6) .
